data_7155294
loop_
_publ_author_name
'Ranjith, Jala'
'Rajesh, Nomula'
'Sridhar, Balasubramanian'
'Radha Krishna, Palakodety'

_publ_section_title
;
 Intramolecular oxyacetoxylation of N-allylamides: an expeditious
 synthesis of oxazolines and oxazines by using a PhI(OAc)2/hydrogen
 fluoride-pyridine system.
;
_journal_issue 42
_journal_name_full 'Organic &amp; biomolecular chemistry'
_journal_page_first 10074
_journal_page_last 10079
_journal_paper_doi 10.1039/c6ob01752e
_journal_volume 14
_journal_year 2016
_chemical_formula_moiety 'C19 H18 N2 O4'
_chemical_formula_sum 'C19 H18 N2 O4'
_chemical_formula_weight 338.35
_chemical_name_systematic '(2-(2-Benzamidophenyl)-4,5-dihydrooxazol-5-yl)methyl acetate'
_space_group_crystal_system triclinic
_space_group_IT_number 2
_space_group_name_Hall '-P 1'
_space_group_name_H-M_alt 'P -1'
_symmetry_space_group_name_Hall '-P 1'
_symmetry_space_group_name_H-M 'P -1'
_atom_sites_solution_hydrogens mixed
_audit_creation_method SHELXL-2014/7
_audit_update_record
;
2016-09-22 deposited with the CCDC.
2016-10-04 downloaded from the CCDC.
;
_cell_angle_alpha 95.461(4)
_cell_angle_beta 101.655(4)
_cell_angle_gamma 105.055(3)
_cell_formula_units_Z 2
_cell_length_a 7.3604(4)
_cell_length_b 9.3854(6)
_cell_length_c 12.8395(10)
_cell_measurement_reflns_used 4320
_cell_measurement_temperature 99(2)
_cell_measurement_theta_max 24.84
_cell_measurement_theta_min 2.27
_cell_volume 828.57(10)
_computing_cell_refinement '<i>SAINT</i> (Bruker, 2016)'
_computing_data_collection '<i>APEX3</i> (Bruker, 2016)'
_computing_data_reduction 'Bruker SAINT'
_computing_molecular_graphics 'Bruker SHELXTL'
_computing_publication_material 'Bruker SHELXTL'
_computing_structure_refinement '<i>SHELXL2014</i> (Sheldrick, 2015b)'
_computing_structure_solution '<i>SHELXT</i> (Sheldrick, 2015a)'
_diffrn_ambient_temperature 99(2)
_diffrn_measured_fraction_theta_full 0.998
_diffrn_measured_fraction_theta_max 0.998
_diffrn_measurement_device_type 'Bruker D8 QUEST PHOTON-100'
_diffrn_measurement_method '\w and \f'
_diffrn_radiation_type MoK\a
_diffrn_radiation_wavelength 0.71073
_diffrn_reflns_av_R_equivalents 0.0775
_diffrn_reflns_av_unetI/netI 0.0966
_diffrn_reflns_Laue_measured_fraction_full 0.998
_diffrn_reflns_Laue_measured_fraction_max 0.998
_diffrn_reflns_limit_h_max 8
_diffrn_reflns_limit_h_min -8
_diffrn_reflns_limit_k_max 11
_diffrn_reflns_limit_k_min -11
_diffrn_reflns_limit_l_max 15
_diffrn_reflns_limit_l_min -15
_diffrn_reflns_number 10690
_diffrn_reflns_point_group_measured_fraction_full 0.998
_diffrn_reflns_point_group_measured_fraction_max 0.998
_diffrn_reflns_theta_full 24.999
_diffrn_reflns_theta_max 24.999
_diffrn_reflns_theta_min 2.589
_exptl_absorpt_coefficient_mu 0.096
_exptl_absorpt_correction_T_max 0.98
_exptl_absorpt_correction_T_min 0.92
_exptl_absorpt_correction_type multi-scan
_exptl_absorpt_process_details 'SADABS; Bruker,2016'
_exptl_crystal_colour colorless
_exptl_crystal_density_diffrn 1.356
_exptl_crystal_description needle
_exptl_crystal_F_000 356
_exptl_crystal_size_max 0.140
_exptl_crystal_size_mid 0.080
_exptl_crystal_size_min 0.070
_refine_diff_density_max 0.636
_refine_diff_density_min -0.299
_refine_diff_density_rms 0.066
_refine_ls_extinction_method none
_refine_ls_goodness_of_fit_ref 1.029
_refine_ls_hydrogen_treatment mixed
_refine_ls_matrix_type full
_refine_ls_number_parameters 232
_refine_ls_number_reflns 2911
_refine_ls_number_restraints 0
_refine_ls_restrained_S_all 1.029
_refine_ls_R_factor_all 0.1379
_refine_ls_R_factor_gt 0.0723
_refine_ls_shift/su_max 0.000
_refine_ls_shift/su_mean 0.000
_refine_ls_structure_factor_coef Fsqd
_refine_ls_weighting_details 'w=1/[\s^2^(Fo^2^)+(0.0516P)^2^+1.2525P] where P=(Fo^2^+2Fc^2^)/3'
_refine_ls_weighting_scheme calc
_refine_ls_wR_factor_gt 0.1438
_refine_ls_wR_factor_ref 0.1703
_reflns_Friedel_coverage 0.000
_reflns_number_gt 1695
_reflns_number_total 2911
_reflns_threshold_expression 'I > 2\s(I)'
_cod_data_source_file c6ob01752e2.cif
_cod_data_source_block KA08_0m_a
_cod_depositor_comments 'Adding full bibliography for 7155293--7155294.cif.'
_cod_database_code 7155294
_shelx_shelxl_version_number 2014/7
_shelx_space_group_comment
;
The symmetry employed for this shelxl refinement is uniquely defined
by the following loop, which should always be used as a source of
symmetry information in preference to the above space-group names.
They are only intended as comments.
;
_shelx_estimated_absorpt_t_min 0.987
_shelx_estimated_absorpt_t_max 0.993

loop_
_space_group_symop_operation_xyz
'x, y, z'
'-x, -y, -z'

loop_
_atom_site_label
_atom_site_type_symbol
_atom_site_fract_x
_atom_site_fract_y
_atom_site_fract_z
_atom_site_U_iso_or_equiv
_atom_site_adp_type
_atom_site_occupancy
_atom_site_site_symmetry_order
_atom_site_calc_flag
_atom_site_refinement_flags_posn
_atom_site_refinement_flags_adp
C1 C 0.8163(5) 0.4993(4) 0.3451(3) 0.0203(9) Uani 1 1 d . .
C2 C 0.8379(5) 0.6322(4) 0.4140(3) 0.0202(9) Uani 1 1 d . .
C3 C 0.9007(5) 0.7695(4) 0.3801(3) 0.0247(10) Uani 1 1 d . .
H3 H 0.9123 0.8594 0.4251 0.030 Uiso 1 1 calc R U
C4 C 0.9462(6) 0.7745(4) 0.2811(3) 0.0272(10) Uani 1 1 d . .
H4 H 0.9901 0.8686 0.2589 0.033 Uiso 1 1 calc R U
C5 C 0.9291(5) 0.6458(4) 0.2136(3) 0.0272(10) Uani 1 1 d . .
H5 H 0.9618 0.6510 0.1459 0.033 Uiso 1 1 calc R U
C6 C 0.8640(5) 0.5095(4) 0.2459(3) 0.0247(9) Uani 1 1 d . .
H6 H 0.8513 0.4207 0.1995 0.030 Uiso 1 1 calc R U
C7 C 0.7445(5) 0.3510(4) 0.3742(3) 0.0220(9) Uani 1 1 d . .
C8 C 0.6633(6) 0.0977(4) 0.3479(3) 0.0354(11) Uani 1 1 d . .
H8 H 0.7665 0.0455 0.3605 0.043 Uiso 1 1 calc R U
C10 C 0.4868(7) -0.0015(5) 0.2763(3) 0.0415(12) Uani 1 1 d . .
H10A H 0.3923 0.0548 0.2550 0.050 Uiso 1 1 calc R U
H10B H 0.4275 -0.0828 0.3134 0.050 Uiso 1 1 calc R U
C9 C 0.6318(6) 0.1592(4) 0.4550(3) 0.0275(10) Uani 1 1 d . .
H9A H 0.4935 0.1248 0.4565 0.033 Uiso 1 1 calc R U
H9B H 0.7093 0.1269 0.5157 0.033 Uiso 1 1 calc R U
C11 C 0.3850(9) -0.1249(5) 0.0972(4) 0.0472(13) Uani 1 1 d . .
C12 C 0.4431(9) -0.1912(5) 0.0028(4) 0.0681(18) Uani 1 1 d . .
H12A H 0.4136 -0.2997 0.0002 0.102 Uiso 1 1 calc R U
H12B H 0.5824 -0.1484 0.0102 0.102 Uiso 1 1 calc R U
H12C H 0.3715 -0.1690 -0.0637 0.102 Uiso 1 1 calc R U
C13 C 0.8157(5) 0.7281(4) 0.5986(3) 0.0221(9) Uani 1 1 d . .
C14 C 0.7779(5) 0.6720(4) 0.6991(3) 0.0244(9) Uani 1 1 d . .
C15 C 0.6586(5) 0.5311(4) 0.7004(3) 0.0240(9) Uani 1 1 d . .
H15 H 0.5967 0.4655 0.6345 0.029 Uiso 1 1 calc R U
C16 C 0.6284(6) 0.4847(4) 0.7958(3) 0.0298(10) Uani 1 1 d . .
H16 H 0.5438 0.3888 0.7951 0.036 Uiso 1 1 calc R U
C17 C 0.7215(6) 0.5778(5) 0.8926(3) 0.0346(10) Uani 1 1 d . .
H17 H 0.7035 0.5451 0.9586 0.042 Uiso 1 1 calc R U
C18 C 0.8411(6) 0.7191(5) 0.8929(3) 0.0351(11) Uani 1 1 d . .
H18 H 0.9049 0.7834 0.9592 0.042 Uiso 1 1 calc R U
C19 C 0.8677(6) 0.7664(4) 0.7967(3) 0.0292(10) Uani 1 1 d . .
H19 H 0.9477 0.8640 0.7973 0.035 Uiso 1 1 calc R U
N1 N 0.6960(4) 0.3222(3) 0.4613(3) 0.0243(8) Uani 1 1 d . .
N2 N 0.7971(5) 0.6193(4) 0.5161(3) 0.0228(8) Uani 1 1 d . .
H2N H 0.760(5) 0.532(4) 0.526(3) 0.022(11) Uiso 1 1 d . .
O1 O 0.7287(4) 0.2326(3) 0.2995(2) 0.0335(7) Uani 1 1 d . .
O2 O 0.5380(5) -0.0644(3) 0.1804(2) 0.0425(8) Uani 1 1 d . .
O3 O 0.2226(6) -0.1238(4) 0.0992(3) 0.0740(13) Uani 1 1 d . .
O4 O 0.8629(4) 0.8625(3) 0.5936(2) 0.0310(7) Uani 1 1 d . .

loop_
_atom_site_aniso_label
_atom_site_aniso_U_11
_atom_site_aniso_U_22
_atom_site_aniso_U_33
_atom_site_aniso_U_23
_atom_site_aniso_U_13
_atom_site_aniso_U_12
C1 0.015(2) 0.0159(19) 0.029(2) 0.0027(16) 0.0028(17) 0.0050(16)
C2 0.014(2) 0.022(2) 0.023(2) 0.0032(17) 0.0013(16) 0.0048(16)
C3 0.027(2) 0.013(2) 0.031(2) 0.0016(17) 0.0007(19) 0.0043(16)
C4 0.027(2) 0.020(2) 0.034(3) 0.0117(18) 0.0061(19) 0.0034(17)
C5 0.029(2) 0.025(2) 0.028(2) 0.0060(18) 0.0081(18) 0.0068(18)
C6 0.018(2) 0.023(2) 0.030(2) 0.0017(18) 0.0043(18) 0.0024(17)
C7 0.018(2) 0.0149(19) 0.032(2) 0.0019(17) 0.0054(18) 0.0028(16)
C8 0.042(3) 0.022(2) 0.042(3) 0.006(2) 0.016(2) 0.003(2)
C10 0.048(3) 0.039(3) 0.031(3) 0.001(2) 0.011(2) 0.003(2)
C9 0.030(2) 0.0155(19) 0.036(2) 0.0018(17) 0.0113(19) 0.0020(17)
C11 0.080(4) 0.017(2) 0.033(3) 0.004(2) 0.016(3) -0.008(2)
C12 0.130(5) 0.024(3) 0.042(3) -0.001(2) 0.034(3) 0.000(3)
C13 0.014(2) 0.018(2) 0.032(2) 0.0005(17) 0.0016(17) 0.0043(16)
C14 0.024(2) 0.019(2) 0.030(2) 0.0018(17) 0.0040(18) 0.0088(17)
C15 0.018(2) 0.025(2) 0.029(2) 0.0031(18) 0.0025(17) 0.0083(17)
C16 0.027(2) 0.025(2) 0.035(3) 0.0068(19) 0.007(2) 0.0033(18)
C17 0.039(3) 0.037(3) 0.029(2) 0.009(2) 0.009(2) 0.009(2)
C18 0.040(3) 0.031(2) 0.028(2) 0.000(2) 0.003(2) 0.007(2)
C19 0.028(2) 0.020(2) 0.038(3) 0.0040(19) 0.007(2) 0.0072(18)
N1 0.0266(19) 0.0151(16) 0.028(2) 0.0037(14) 0.0055(16) 0.0017(14)
N2 0.0259(19) 0.0104(17) 0.031(2) 0.0053(15) 0.0083(15) 0.0020(14)
O1 0.0469(18) 0.0148(14) 0.0408(18) 0.0025(12) 0.0249(15) 0.0018(12)
O2 0.065(2) 0.0229(15) 0.0344(18) 0.0004(13) 0.0101(17) 0.0069(15)
O3 0.065(3) 0.075(3) 0.055(2) -0.005(2) 0.017(2) -0.025(2)
O4 0.0397(18) 0.0156(15) 0.0365(17) 0.0035(12) 0.0104(14) 0.0051(12)

loop_
_atom_type_symbol
_atom_type_description
_atom_type_scat_dispersion_real
_atom_type_scat_dispersion_imag
_atom_type_scat_source
C C 0.0033 0.0016 'International Tables Vol C Tables 4.2.6.8 and 6.1.1.4'
H H 0.0000 0.0000 'International Tables Vol C Tables 4.2.6.8 and 6.1.1.4'
N N 0.0061 0.0033 'International Tables Vol C Tables 4.2.6.8 and 6.1.1.4'
O O 0.0106 0.0060 'International Tables Vol C Tables 4.2.6.8 and 6.1.1.4'

loop_
_geom_angle_atom_site_label_1
_geom_angle_atom_site_label_2
_geom_angle_atom_site_label_3
_geom_angle
C6 C1 C2 118.8(3)
C6 C1 C7 119.0(3)
C2 C1 C7 122.2(3)
C3 C2 N2 122.8(3)
C3 C2 C1 119.4(4)
N2 C2 C1 117.8(3)
C4 C3 C2 119.9(3)
C4 C3 H3 120.1
C2 C3 H3 120.1
C5 C4 C3 121.4(4)
C5 C4 H4 119.3
C3 C4 H4 119.3
C6 C5 C4 119.0(4)
C6 C5 H5 120.5
C4 C5 H5 120.5
C5 C6 C1 121.5(4)
C5 C6 H6 119.3
C1 C6 H6 119.3
N1 C7 O1 117.2(3)
N1 C7 C1 126.9(3)
O1 C7 C1 115.9(3)
C10 C8 O1 109.2(4)
C10 C8 C9 113.1(4)
O1 C8 C9 103.5(3)
C10 C8 H8 110.3
O1 C8 H8 110.3
C9 C8 H8 110.3
C8 C10 O2 108.2(4)
C8 C10 H10A 110.1
O2 C10 H10A 110.1
C8 C10 H10B 110.1
O2 C10 H10B 110.1
H10A C10 H10B 108.4
N1 C9 C8 104.9(3)
N1 C9 H9A 110.8
C8 C9 H9A 110.8
N1 C9 H9B 110.8
C8 C9 H9B 110.8
H9A C9 H9B 108.8
O3 C11 O2 123.5(5)
O3 C11 C12 125.0(5)
O2 C11 C12 111.4(5)
C11 C12 H12A 109.5
C11 C12 H12B 109.5
H12A C12 H12B 109.5
C11 C12 H12C 109.5
H12A C12 H12C 109.5
H12B C12 H12C 109.5
O4 C13 N2 124.1(4)
O4 C13 C14 121.5(3)
N2 C13 C14 114.4(3)
C15 C14 C19 118.6(4)
C15 C14 C13 123.5(3)
C19 C14 C13 118.0(3)
C16 C15 C14 121.1(4)
C16 C15 H15 119.4
C14 C15 H15 119.4
C15 C16 C17 120.0(4)
C15 C16 H16 120.0
C17 C16 H16 120.0
C16 C17 C18 119.7(4)
C16 C17 H17 120.1
C18 C17 H17 120.1
C19 C18 C17 120.1(4)
C19 C18 H18 119.9
C17 C18 H18 119.9
C18 C19 C14 120.5(4)
C18 C19 H19 119.8
C14 C19 H19 119.8
C7 N1 C9 108.0(3)
C13 N2 C2 129.5(3)
C13 N2 H2N 117(3)
C2 N2 H2N 113(3)
C7 O1 C8 106.3(3)
C11 O2 C10 113.3(4)

loop_
_geom_bond_atom_site_label_1
_geom_bond_atom_site_label_2
_geom_bond_distance
C1 C6 1.393(5)
C1 C2 1.413(5)
C1 C7 1.467(5)
C2 C3 1.393(5)
C2 N2 1.411(5)
C3 C4 1.381(5)
C3 H3 0.9500
C4 C5 1.380(5)
C4 H4 0.9500
C5 C6 1.379(5)
C5 H5 0.9500
C6 H6 0.9500
C7 N1 1.273(5)
C7 O1 1.361(4)
C8 C10 1.458(6)
C8 O1 1.475(5)
C8 C9 1.524(5)
C8 H8 1.0000
C10 O2 1.474(5)
C10 H10A 0.9900
C10 H10B 0.9900
C9 N1 1.468(4)
C9 H9A 0.9900
C9 H9B 0.9900
C11 O3 1.203(6)
C11 O2 1.341(6)
C11 C12 1.498(7)
C12 H12A 0.9800
C12 H12B 0.9800
C12 H12C 0.9800
C13 O4 1.229(4)
C13 N2 1.360(5)
C13 C14 1.489(6)
C14 C15 1.388(5)
C14 C19 1.394(5)
C15 C16 1.378(5)
C15 H15 0.9500
C16 C17 1.385(5)
C16 H16 0.9500
C17 C18 1.387(6)
C17 H17 0.9500
C18 C19 1.385(6)
C18 H18 0.9500
C19 H19 0.9500
N2 H2N 0.83(4)

loop_
_geom_torsion_atom_site_label_1
_geom_torsion_atom_site_label_2
_geom_torsion_atom_site_label_3
_geom_torsion_atom_site_label_4
_geom_torsion
C6 C1 C2 C3 1.8(5)
C7 C1 C2 C3 -177.9(3)
C6 C1 C2 N2 -177.2(3)
C7 C1 C2 N2 3.2(5)
N2 C2 C3 C4 177.2(3)
C1 C2 C3 C4 -1.7(5)
C2 C3 C4 C5 0.6(6)
C3 C4 C5 C6 0.5(6)
C4 C5 C6 C1 -0.4(6)
C2 C1 C6 C5 -0.7(5)
C7 C1 C6 C5 178.9(3)
C6 C1 C7 N1 179.5(4)
C2 C1 C7 N1 -0.8(6)
C6 C1 C7 O1 -0.5(5)
C2 C1 C7 O1 179.2(3)
O1 C8 C10 O2 70.5(4)
C9 C8 C10 O2 -174.9(3)
C10 C8 C9 N1 -122.3(4)
O1 C8 C9 N1 -4.3(4)
O4 C13 C14 C15 154.7(4)
N2 C13 C14 C15 -26.6(5)
O4 C13 C14 C19 -25.3(5)
N2 C13 C14 C19 153.4(3)
C19 C14 C15 C16 0.1(5)
C13 C14 C15 C16 -179.9(4)
C14 C15 C16 C17 -1.6(6)
C15 C16 C17 C18 1.6(6)
C16 C17 C18 C19 -0.2(6)
C17 C18 C19 C14 -1.2(6)
C15 C14 C19 C18 1.3(6)
C13 C14 C19 C18 -178.7(4)
O1 C7 N1 C9 -0.4(4)
C1 C7 N1 C9 179.6(3)
C8 C9 N1 C7 3.1(4)
O4 C13 N2 C2 4.8(6)
C14 C13 N2 C2 -173.9(3)
C3 C2 N2 C13 -2.7(6)
C1 C2 N2 C13 176.2(3)
N1 C7 O1 C8 -2.5(4)
C1 C7 O1 C8 177.5(3)
C10 C8 O1 C7 124.8(4)
C9 C8 O1 C7 4.1(4)
O3 C11 O2 C10 2.3(6)
C12 C11 O2 C10 -178.3(3)
C8 C10 O2 C11 -163.4(4)
